data_4300687
loop_
_publ_author_name
'Lee, Hon Man'
'Chiu, Ping Ling'

_journal_name_full 'Inorganic Chemistry'
_journal_paper_doi 10.1021/ic051840n
_journal_year 2006
_chemical_formula_moiety 'C34 H38 Ag2 F2 N8, 2(B F4)'
_chemical_formula_sum 'C34 H38 Ag2 B2 F10 N8'
_chemical_formula_weight 986.08
_space_group_IT_number 2
_space_group_name_Hall '-P 1'
_space_group_name_H-M_alt 'P -1'
_symmetry_cell_setting triclinic
_symmetry_Int_Tables_number 2
_symmetry_space_group_name_Hall '-P 1'
_symmetry_space_group_name_H-M 'P -1'
_cell_angle_alpha 97.860(2)
_cell_angle_beta 101.205(2)
_cell_angle_gamma 105.317(2)
_cell_formula_units_Z 2
_cell_length_a 10.8304(4)
_cell_length_b 12.2859(5)
_cell_length_c 15.4688(6)
_cell_measurement_temperature 150(2)
_cell_volume 1908.47(13)
_diffrn_ambient_temperature 150(2)
_exptl_crystal_density_diffrn 1.716
_cod_database_code 4300687

loop_
_symmetry_equiv_pos_as_xyz
'x, y, z'
'-x, -y, -z'

loop_
_atom_site_label
_atom_site_type_symbol
_atom_site_fract_x
_atom_site_fract_y
_atom_site_fract_z
_atom_site_U_iso_or_equiv
_atom_site_adp_type
_atom_site_occupancy
_atom_site_symmetry_multiplicity
_atom_site_calc_flag
_atom_site_refinement_flags
_atom_site_disorder_assembly
_atom_site_disorder_group
Ag1 Ag 0.56448(7) 0.61863(7) 0.17754(5) 0.0765(3) Uani 1 1 d . A 1
Ag2 Ag 0.50799(6) 0.86502(6) 0.20535(4) 0.0508(3) Uani 1 1 d . A 1
C1 C 0.3902(10) 0.5130(9) 0.1932(6) 0.063(3) Uani 1 1 d . A 1
C5 C 0.5889(13) 0.4530(11) 0.3433(7) 0.089(4) Uani 1 1 d . A 1
C3 C 0.2456(14) 0.3715(11) 0.2309(8) 0.097(4) Uani 1 1 d . A 1
H3 H 0.2097 0.3045 0.2529 0.117 Uiso 1 1 calc R A 1
C6 C 0.5660(13) 0.5318(12) 0.4035(8) 0.095(4) Uani 1 1 d . A 1
H6 H 0.4821 0.5448 0.3940 0.114 Uiso 1 1 calc R A 1
C2 C 0.1811(12) 0.4356(10) 0.1948(8) 0.088(4) Uani 1 1 d . A 1
H2 H 0.0892 0.4249 0.1868 0.106 Uiso 1 1 calc R A 1
C7 C 0.6711(16) 0.5975(12) 0.4841(9) 0.106(4) Uani 1 1 d . A 1
H7 H 0.6568 0.6540 0.5263 0.127 Uiso 1 1 calc R A 1
C4 C 0.4915(14) 0.3768(12) 0.2648(8) 0.116(5) Uani 1 1 d . A 1
H4A H 0.4576 0.3006 0.2800 0.139 Uiso 1 1 calc R A 1
H4B H 0.5360 0.3660 0.2155 0.139 Uiso 1 1 calc R A 1
C8 C 0.7846(18) 0.5755(14) 0.4954(12) 0.109(5) Uani 1 1 d . A 1
C9 C 0.8057(16) 0.4941(16) 0.4358(14) 0.118(6) Uani 1 1 d . A 1
H9 H 0.8874 0.4775 0.4476 0.142 Uiso 1 1 calc R A 1
C10 C 0.7117(18) 0.4359(14) 0.3593(11) 0.111(5) Uani 1 1 d . A 1
H10 H 0.7308 0.3832 0.3168 0.133 Uiso 1 1 calc R A 1
C11 C 0.2342(8) 0.6117(8) 0.1310(6) 0.060(3) Uani 1 1 d . A 1
H11A H 0.1570 0.5770 0.0792 0.072 Uiso 1 1 calc R A 1
H11B H 0.3086 0.6528 0.1078 0.072 Uiso 1 1 calc R A 1
C12 C 0.2013(8) 0.6993(9) 0.1966(6) 0.063(3) Uani 1 1 d . A 1
H12A H 0.2069 0.7701 0.1717 0.076 Uiso 1 1 calc R A 1
H12B H 0.1090 0.6671 0.2005 0.076 Uiso 1 1 calc R A 1
C13 C 0.2575(11) 0.7056(9) 0.3655(8) 0.067(3) Uani 1 1 d . A 1
C14 C 0.3695(12) 0.7553(10) 0.4297(7) 0.075(3) Uani 1 1 d . A 1
H14 H 0.3825 0.7514 0.4916 0.090 Uiso 1 1 calc R A 1
C15 C 0.4614(10) 0.8126(9) 0.3891(7) 0.061(3) Uani 1 1 d . A 1
C16 C 0.1244(11) 0.6319(10) 0.3682(9) 0.109(5) Uani 1 1 d . A 1
H16A H 0.1111 0.5524 0.3388 0.163 Uiso 1 1 calc R A 1
H16B H 0.0560 0.6610 0.3367 0.163 Uiso 1 1 calc R A 1
H16C H 0.1189 0.6341 0.4309 0.163 Uiso 1 1 calc R A 1
C17 C 0.6020(10) 0.8877(9) 0.4341(6) 0.076(3) Uani 1 1 d . A 1
H17A H 0.6403 0.9276 0.3904 0.114 Uiso 1 1 calc R A 1
H17B H 0.6551 0.8393 0.4560 0.114 Uiso 1 1 calc R A 1
H17C H 0.6008 0.9446 0.4847 0.114 Uiso 1 1 calc R A 1
C18 C 0.5983(8) 0.9341(10) 0.1080(6) 0.058(3) Uani 1 1 d . A 1
C19 C 0.7036(11) 1.0624(13) 0.0374(8) 0.086(4) Uani 1 1 d . A 1
H19 H 0.7496 1.1336 0.0249 0.103 Uiso 1 1 calc R A 1
C20 C 0.6696(9) 0.9596(14) -0.0152(7) 0.086(4) Uani 1 1 d . A 1
H20 H 0.6863 0.9433 -0.0729 0.103 Uiso 1 1 calc R A 1
C21 C 0.6848(11) 1.1356(10) 0.1916(8) 0.080(3) Uani 1 1 d . A 1
H21A H 0.6017 1.1289 0.2110 0.096 Uiso 1 1 calc R A 1
H21B H 0.7125 1.2118 0.1750 0.096 Uiso 1 1 calc R A 1
C22 C 0.7864(9) 1.1298(8) 0.2674(7) 0.061(3) Uani 1 1 d . A 1
C23 C 0.9015(10) 1.1187(10) 0.2539(8) 0.098(4) Uani 1 1 d . A 1
H23 H 0.9163 1.1144 0.1952 0.118 Uiso 1 1 calc R A 1
C24 C 0.9997(12) 1.1132(12) 0.3248(11) 0.128(6) Uani 1 1 d . A 1
H24 H 1.0803 1.1040 0.3146 0.154 Uiso 1 1 calc R A 1
C25 C 0.9783(12) 1.1213(10) 0.4088(10) 0.094(4) Uani 1 1 d . A 1
C26 C 0.8637(13) 1.1331(11) 0.4253(9) 0.103(4) Uani 1 1 d . A 1
H26 H 0.8493 1.1383 0.4842 0.123 Uiso 1 1 calc R A 1
C27 C 0.7694(11) 1.1372(11) 0.3535(8) 0.091(4) Uani 1 1 d . A 1
H27 H 0.6884 1.1456 0.3638 0.109 Uiso 1 1 calc R A 1
C28 C 0.5571(10) 0.7579(12) -0.0030(7) 0.098(5) Uani 1 1 d . A 1
H28A H 0.5003 0.7414 -0.0645 0.118 Uiso 1 1 calc R A 1
H28B H 0.5019 0.7228 0.0360 0.118 Uiso 1 1 calc R A 1
C29 C 0.6667(14) 0.7022(11) -0.0046(9) 0.125(6) Uani 1 1 d . A 1
H29A H 0.6292 0.6176 -0.0142 0.150 Uiso 1 1 calc R A 1
H29B H 0.7067 0.7203 -0.0553 0.150 Uiso 1 1 calc R A 1
C30 C 0.8946(14) 0.8094(12) 0.0926(16) 0.128(7) Uani 1 1 d . A 1
C31 C 0.9463(13) 0.8367(12) 0.1849(18) 0.156(10) Uani 1 1 d . A 1
H31 H 1.0325 0.8851 0.2148 0.188 Uiso 1 1 calc R A 1
C32 C 0.8493(12) 0.7803(13) 0.2274(13) 0.123(6) Uani 1 1 d . A 1
C33 C 0.9602(13) 0.8399(10) 0.0223(13) 0.170(9) Uani 1 1 d . A 1
H33A H 0.9727 0.7710 -0.0104 0.255 Uiso 1 1 calc R A 1
H33B H 1.0463 0.8973 0.0492 0.255 Uiso 1 1 calc R A 1
H33C H 0.9061 0.8721 -0.0194 0.255 Uiso 1 1 calc R A 1
C34 C 0.8508(13) 0.7808(13) 0.3217(12) 0.163(9) Uani 1 1 d . A 1
H34A H 0.7968 0.8276 0.3409 0.245 Uiso 1 1 calc R A 1
H34B H 0.9417 0.8133 0.3581 0.245 Uiso 1 1 calc R A 1
H34C H 0.8151 0.7017 0.3296 0.245 Uiso 1 1 calc R A 1
F1 F 0.8763(9) 0.6309(7) 0.5695(6) 0.158(4) Uani 1 1 d . A 1
F2 F 1.0734(7) 1.1137(7) 0.4769(6) 0.146(3) Uani 1 1 d . A 1
N1 N 0.3770(11) 0.4194(9) 0.2315(5) 0.082(3) Uani 1 1 d . A 1
N2 N 0.2685(8) 0.5214(7) 0.1703(5) 0.058(2) Uani 1 1 d . A 1
N3 N 0.2850(7) 0.7300(6) 0.2855(5) 0.054(2) Uani 1 1 d . A 1
N4 N 0.4127(7) 0.7966(6) 0.3020(4) 0.0483(19) Uani 1 1 d . A 1
N5 N 0.6598(7) 1.0466(9) 0.1129(6) 0.063(2) Uani 1 1 d . A 1
N6 N 0.6050(7) 0.8799(9) 0.0291(5) 0.078(3) Uani 1 1 d . A 1
N7 N 0.7673(9) 0.7430(8) 0.0787(9) 0.101(4) Uani 1 1 d . A 1
N8 N 0.7422(8) 0.7256(8) 0.1594(8) 0.092(3) Uani 1 1 d . A 1
F3 F 0.8996(4) 0.5290(3) 0.0842(3) 0.112(2) Uani 1 1 d G . .
F4 F 0.8523(3) 0.4521(4) 0.1991(3) 0.309(9) Uani 1 1 d G . .
F5 F 0.8262(4) 0.3402(3) 0.0711(3) 0.114(2) Uani 1 1 d G . .
F6 F 0.6821(4) 0.4429(3) 0.0910(3) 0.225(7) Uani 1 1 d G . .
B1 B 0.8058(3) 0.4412(3) 0.1001(3) 0.114(6) Uani 1 1 d G . .
F7 F 0.2456(4) -0.0251(3) 0.3139(3) 0.056(2) Uani 0.60 1 d PGU B 1
F8 F 0.3340(4) 0.1628(3) 0.3605(3) 0.275(11) Uani 0.60 1 d PGU B 1
F9 F 0.2373(3) 0.0938(4) 0.2193(3) 0.092(3) Uani 0.60 1 d PGU B 1
F10 F 0.4399(3) 0.0763(3) 0.2797(3) 0.176(7) Uani 0.60 1 d PGU B 1
B2 B 0.3170(3) 0.0658(3) 0.2855(3) 0.088(5) Uani 0.60 1 d PGU B 1
F7A F 0.3216(4) 0.1749(3) 0.3471(3) 0.058(4) Uiso 0.40 1 d PG C 2
F8A F 0.2569(4) -0.0036(3) 0.2700(3) 0.160(11) Uiso 0.40 1 d PG C 2
F9A F 0.4665(3) 0.0855(4) 0.3197(3) 0.052(4) Uiso 0.40 1 d PG C 2
F10A F 0.3433(3) 0.1305(3) 0.1997(3) 0.124(6) Uiso 0.40 1 d PG C 2
B2A B 0.3566(3) 0.1109(3) 0.2826(3) 0.15(2) Uiso 0.40 1 d PG C 2

loop_
_atom_site_aniso_label
_atom_site_aniso_U_11
_atom_site_aniso_U_22
_atom_site_aniso_U_33
_atom_site_aniso_U_23
_atom_site_aniso_U_13
_atom_site_aniso_U_12
Ag1 0.0425(5) 0.0923(7) 0.0829(6) -0.0198(5) 0.0159(4) 0.0188(4)
Ag2 0.0336(4) 0.0770(6) 0.0429(4) 0.0175(4) 0.0132(3) 0.0125(4)
C1 0.062(7) 0.087(8) 0.047(6) 0.011(6) 0.020(5) 0.032(6)
C5 0.132(11) 0.135(12) 0.049(7) 0.045(8) 0.042(8) 0.097(10)
C3 0.132(12) 0.098(10) 0.125(11) 0.074(9) 0.101(10) 0.063(9)
C6 0.104(10) 0.138(12) 0.073(9) 0.037(8) 0.038(8) 0.068(9)
C2 0.089(9) 0.077(9) 0.125(10) 0.048(8) 0.061(8) 0.033(8)
C7 0.138(13) 0.129(13) 0.070(9) 0.042(9) 0.025(9) 0.061(11)
C4 0.194(15) 0.156(13) 0.055(8) 0.021(8) 0.039(9) 0.144(13)
C8 0.118(14) 0.098(13) 0.111(14) 0.076(11) -0.002(11) 0.028(11)
C9 0.093(11) 0.136(16) 0.152(17) 0.092(14) 0.030(12) 0.047(12)
C10 0.163(14) 0.147(14) 0.116(12) 0.099(12) 0.098(11) 0.119(13)
C11 0.029(5) 0.079(8) 0.064(7) 0.023(6) 0.002(5) 0.004(5)
C12 0.027(5) 0.095(8) 0.080(7) 0.045(6) 0.018(5) 0.018(5)
C13 0.077(8) 0.091(8) 0.084(8) 0.060(7) 0.061(7) 0.058(7)
C14 0.096(9) 0.118(10) 0.048(6) 0.046(7) 0.031(7) 0.069(8)
C15 0.069(7) 0.087(8) 0.053(7) 0.027(6) 0.034(6) 0.047(6)
C16 0.101(9) 0.139(11) 0.168(12) 0.116(10) 0.104(9) 0.079(9)
C17 0.083(8) 0.100(9) 0.050(6) 0.007(6) 0.014(6) 0.040(7)
C18 0.035(5) 0.105(9) 0.038(6) 0.031(6) 0.004(4) 0.022(6)
C19 0.081(9) 0.137(12) 0.071(9) 0.068(8) 0.038(7) 0.048(9)
C20 0.035(6) 0.192(15) 0.040(7) 0.050(8) 0.013(5) 0.031(8)
C21 0.083(8) 0.080(8) 0.118(10) 0.054(8) 0.066(8) 0.046(7)
C22 0.054(6) 0.056(7) 0.090(8) 0.019(6) 0.037(6) 0.029(5)
C23 0.049(7) 0.119(11) 0.096(9) -0.049(8) 0.020(7) 0.009(7)
C24 0.056(8) 0.154(14) 0.137(13) -0.083(11) 0.009(9) 0.034(8)
C25 0.075(9) 0.073(9) 0.114(11) -0.018(8) -0.005(8) 0.025(7)
C26 0.095(10) 0.136(12) 0.114(11) 0.059(9) 0.042(9) 0.067(9)
C27 0.081(8) 0.144(12) 0.107(10) 0.073(9) 0.059(8) 0.080(8)
C28 0.052(7) 0.159(13) 0.039(6) -0.013(7) 0.020(5) -0.034(8)
C29 0.113(11) 0.093(10) 0.117(11) -0.060(8) 0.088(10) -0.060(8)
C30 0.050(9) 0.051(9) 0.28(2) -0.010(12) 0.071(12) 0.015(7)
C31 0.034(8) 0.054(9) 0.36(3) -0.018(14) 0.045(13) 0.011(7)
C32 0.045(8) 0.104(11) 0.187(16) -0.061(12) -0.016(10) 0.043(8)
C33 0.088(10) 0.071(9) 0.39(3) 0.066(13) 0.140(15) 0.027(8)
C34 0.093(11) 0.130(13) 0.209(18) -0.079(14) -0.077(12) 0.076(10)
F1 0.148(7) 0.125(7) 0.153(8) 0.077(6) -0.040(7) -0.008(6)
F2 0.097(6) 0.123(6) 0.176(8) -0.007(6) -0.049(6) 0.041(5)
N1 0.127(9) 0.093(8) 0.059(6) 0.029(5) 0.040(6) 0.070(7)
N2 0.054(5) 0.069(6) 0.067(5) 0.034(5) 0.028(4) 0.025(5)
N3 0.040(4) 0.068(6) 0.066(5) 0.029(4) 0.023(4) 0.023(4)
N4 0.040(4) 0.072(5) 0.036(5) 0.023(4) 0.007(3) 0.017(4)
N5 0.052(5) 0.094(7) 0.065(6) 0.046(6) 0.031(4) 0.030(5)
N6 0.029(4) 0.142(9) 0.038(5) 0.013(6) 0.004(4) -0.008(5)
N7 0.052(6) 0.064(7) 0.180(12) -0.025(7) 0.072(8) 0.001(5)
N8 0.037(5) 0.081(7) 0.134(9) -0.042(7) 0.016(6) 0.015(5)
F3 0.078(4) 0.094(5) 0.137(6) -0.012(4) 0.048(4) -0.017(4)
F4 0.39(2) 0.36(2) 0.163(11) 0.028(11) 0.154(13) 0.026(16)
F5 0.155(7) 0.093(5) 0.135(6) 0.073(5) 0.080(5) 0.050(5)
F6 0.057(5) 0.107(6) 0.434(17) -0.122(9) 0.078(7) -0.030(4)
B1 0.147(17) 0.137(17) 0.059(10) 0.002(10) 0.067(10) 0.024(14)
F7 0.039(5) 0.084(6) 0.062(5) 0.020(5) 0.018(4) 0.037(4)
F8 0.37(3) 0.184(12) 0.193(14) -0.065(14) 0.046(16) 0.014(18)
F9 0.087(7) 0.068(7) 0.123(8) 0.041(6) 0.013(6) 0.020(6)
F10 0.061(7) 0.167(14) 0.33(2) 0.134(13) 0.052(10) 0.031(8)
B2 0.115(14) 0.106(14) 0.127(14) 0.093(11) 0.082(13) 0.103(14)

loop_
_geom_bond_atom_site_label_1
_geom_bond_atom_site_label_2
_geom_bond_distance
_geom_bond_site_symmetry_2
_geom_bond_publ_flag
Ag1 C1 2.068(10) . ?
Ag1 N8 2.118(10) . ?
Ag1 Ag2 3.2324(11) . ?
Ag2 C18 2.104(9) . ?
Ag2 N4 2.119(7) . ?
C1 N2 1.332(11) . ?
C1 N1 1.351(12) . ?
C5 C6 1.356(14) . ?
C5 C10 1.381(16) . ?
C5 C4 1.460(16) . ?
C3 C2 1.296(14) . ?
C3 N1 1.387(14) . ?
C3 H3 0.9500 . ?
C6 C7 1.479(17) . ?
C6 H6 0.9500 . ?
C2 N2 1.369(12) . ?
C2 H2 0.9500 . ?
C7 C8 1.312(18) . ?
C7 H7 0.9500 . ?
C4 N1 1.498(13) . ?
C4 H4A 0.9900 . ?
C4 H4B 0.9900 . ?
C8 F1 1.323(16) . ?
C8 C9 1.36(2) . ?
C9 C10 1.365(19) . ?
C9 H9 0.9500 . ?
C10 H10 0.9500 . ?
C11 N2 1.433(11) . ?
C11 C12 1.536(13) . ?
C11 H11A 0.9900 . ?
C11 H11B 0.9900 . ?
C12 N3 1.432(11) . ?
C12 H12A 0.9900 . ?
C12 H12B 0.9900 . ?
C13 C14 1.344(14) . ?
C13 N3 1.381(10) . ?
C13 C16 1.498(14) . ?
C14 C15 1.369(13) . ?
C14 H14 0.9500 . ?
C15 N4 1.315(11) . ?
C15 C17 1.525(13) . ?
C16 H16A 0.9800 . ?
C16 H16B 0.9800 . ?
C16 H16C 0.9800 . ?
C17 H17A 0.9800 . ?
C17 H17B 0.9800 . ?
C17 H17C 0.9800 . ?
C18 N6 1.333(11) . ?
C18 N5 1.351(12) . ?
C19 C20 1.323(15) . ?
C19 N5 1.362(12) . ?
C19 H19 0.9500 . ?
C20 N6 1.388(13) . ?
C20 H20 0.9500 . ?
C21 N5 1.450(13) . ?
C21 C22 1.468(13) . ?
C21 H21A 0.9900 . ?
C21 H21B 0.9900 . ?
C22 C23 1.341(12) . ?
C22 C27 1.374(13) . ?
C23 C24 1.394(17) . ?
C23 H23 0.9500 . ?
C24 C25 1.358(17) . ?
C24 H24 0.9500 . ?
C25 F2 1.354(13) . ?
C25 C26 1.354(15) . ?
C26 C27 1.372(14) . ?
C26 H26 0.9500 . ?
C27 H27 0.9500 . ?
C28 N6 1.431(14) . ?
C28 C29 1.522(17) . ?
C28 H28A 0.9900 . ?
C28 H28B 0.9900 . ?
C29 N7 1.445(16) . ?
C29 H29A 0.9900 . ?
C29 H29B 0.9900 . ?
C30 N7 1.362(15) . ?
C30 C31 1.39(2) . ?
C30 C33 1.45(2) . ?
C31 C32 1.42(2) . ?
C31 H31 0.9500 . ?
C32 N8 1.351(15) . ?
C32 C34 1.46(2) . ?
C33 H33A 0.9800 . ?
C33 H33B 0.9800 . ?
C33 H33C 0.9800 . ?
C34 H34A 0.9800 . ?
C34 H34B 0.9800 . ?
C34 H34C 0.9800 . ?
N3 N4 1.362(9) . ?
N7 N8 1.361(13) . ?
F3 B1 1.3590 . ?
F4 B1 1.4911 . ?
F5 B1 1.3496 . ?
F6 B1 1.3247 . ?
F7 B2 1.3590 . ?
F8 B2 1.4912 . ?
F9 B2 1.3496 . ?
F10 B2 1.3247 . ?
F7A B2A 1.3589 . ?
F8A B2A 1.4912 . ?
F9A B2A 1.3497 . ?
F10A B2A 1.3247 . ?
